data_7711602
loop_
_publ_author_name
'Yoshigoe, Yusuke'
'Hashizume, Keiichiro'
'Saito, Shinichi'

_publ_section_title
;
 Synthesis and stereochemistry of chiral aza-boraspirobifluorenes with
 tetrahedral boron-stereogenic centers
;
_journal_name_full 'Dalton Transactions'
_journal_paper_doi 10.1039/D2DT03303H
_journal_year 2022
_chemical_formula_moiety 'C24 H18 B N'
_chemical_formula_sum 'C24 H18 B N'
_chemical_formula_weight 331.20
_space_group_crystal_system orthorhombic
_space_group_IT_number 19
_space_group_name_Hall 'P 2ac 2ab'
_space_group_name_H-M_alt 'P 21 21 21'
_atom_sites_solution_hydrogens geom
_audit_creation_date 2022-10-27
_audit_creation_method
;
Olex2 1.3
(compiled 2020.11.12 svn.r5f609507 for OlexSys, GUI svn.r6408)
;
_audit_update_record
;
2022-10-27 deposited with the CCDC.	2022-10-27 downloaded from the CCDC.
;
_cell_angle_alpha 90
_cell_angle_beta 90
_cell_angle_gamma 90
_cell_formula_units_Z 4
_cell_length_a 11.1612(9)
_cell_length_b 17.6966(14)
_cell_length_c 9.0820(7)
_cell_measurement_reflns_used 6418
_cell_measurement_temperature 273(2)
_cell_measurement_theta_max 28.00
_cell_measurement_theta_min 2.52
_cell_volume 1793.8(2)
_computing_cell_refinement 'SAINT V8.40A (Bruker, 2019)'
_computing_data_reduction 'SAINT V8.40A (Bruker, 2019)'
_computing_molecular_graphics 'Olex2 1.3 (Dolomanov et al., 2009)'
_computing_publication_material 'Olex2 1.3 (Dolomanov et al., 2009)'
_computing_structure_refinement 'SHELXL 2018/3 (Sheldrick, 2015)'
_computing_structure_solution 'SHELXT 2014/5 (Sheldrick, 2014)'
_diffrn_ambient_temperature 273.15
_diffrn_detector_area_resol_mean 8
_diffrn_measured_fraction_theta_full 0.998
_diffrn_measured_fraction_theta_max 0.882
_diffrn_measurement_device_type 'Bruker SMART APEX CCD area detector'
_diffrn_measurement_method '\f and \w scans'
_diffrn_radiation_monochromator graphite
_diffrn_radiation_type MoK\a
_diffrn_radiation_wavelength 0.71073
_diffrn_reflns_av_R_equivalents 0.0883
_diffrn_reflns_av_unetI/netI 0.0928
_diffrn_reflns_Laue_measured_fraction_full 0.998
_diffrn_reflns_Laue_measured_fraction_max 0.882
_diffrn_reflns_limit_h_max 13
_diffrn_reflns_limit_h_min -14
_diffrn_reflns_limit_k_max 23
_diffrn_reflns_limit_k_min -25
_diffrn_reflns_limit_l_max 11
_diffrn_reflns_limit_l_min -13
_diffrn_reflns_number 20668
_diffrn_reflns_point_group_measured_fraction_full 0.998
_diffrn_reflns_point_group_measured_fraction_max 0.832
_diffrn_reflns_theta_full 25.242
_diffrn_reflns_theta_max 31.280
_diffrn_reflns_theta_min 2.157
_diffrn_source 'sealed tube'
_diffrn_source_current 1.4
_diffrn_source_power 0.07
_diffrn_source_voltage 50.0
_diffrn_standards_number 0
_exptl_absorpt_coefficient_mu 0.070
_exptl_absorpt_correction_T_max 0.7462
_exptl_absorpt_correction_T_min 0.5957
_exptl_absorpt_correction_type none
_exptl_absorpt_process_details
;
SADABS-2016/2 (Bruker,2016/2) was used for absorption correction.
wR2(int) was 0.1304 before and 0.0726 after correction.
The Ratio of minimum to maximum transmission is 0.7983.
The \l/2 correction factor is Not present.
;
_exptl_crystal_colour colourless
_exptl_crystal_colour_primary colourless
_exptl_crystal_density_diffrn 1.226
_exptl_crystal_description platelet
_exptl_crystal_F_000 696
_exptl_crystal_size_max 0.565
_exptl_crystal_size_mid 0.261
_exptl_crystal_size_min 0.256
_refine_diff_density_max 0.657
_refine_diff_density_min -0.483
_refine_diff_density_rms 0.131
_refine_ls_abs_structure_details
;
 Flack x determined using 1104 quotients [(I+)-(I-)]/[(I+)+(I-)]
 (Parsons, Flack and Wagner, Acta Cryst. B69 (2013) 249-259).
;
_refine_ls_abs_structure_Flack 0.7(10)
_refine_ls_extinction_coef 0.23(3)
_refine_ls_extinction_expression Fc^*^=kFc[1+0.001xFc^2^\l^3^/sin(2\q)]^-1/4^
_refine_ls_extinction_method 'SHELXL-2018/3 (Sheldrick 2018)'
_refine_ls_goodness_of_fit_ref 1.089
_refine_ls_hydrogen_treatment constr
_refine_ls_matrix_type full
_refine_ls_number_parameters 237
_refine_ls_number_reflns 4877
_refine_ls_number_restraints 33
_refine_ls_restrained_S_all 1.088
_refine_ls_R_factor_all 0.1192
_refine_ls_R_factor_gt 0.0900
_refine_ls_shift/su_max 0.000
_refine_ls_shift/su_mean 0.000
_refine_ls_structure_factor_coef Fsqd
_refine_ls_weighting_details 'w=1/[\s^2^(Fo^2^)+(0.1129P)^2^+0.7937P] where P=(Fo^2^+2Fc^2^)/3'
_refine_ls_weighting_scheme calc
_refine_ls_wR_factor_gt 0.2258
_refine_ls_wR_factor_ref 0.2425
_reflns_Friedel_coverage 0.675
_reflns_Friedel_fraction_full 0.997
_reflns_Friedel_fraction_max 0.769
_reflns_number_gt 3501
_reflns_number_total 4877
_reflns_threshold_expression 'I > 2\s(I)'
_cod_data_source_file d2dt03303h2.cif
_cod_data_source_block 210922_ysg_hashizume_01_0ma_a
_cod_database_code 7711602
_shelx_shelxl_version_number 2018/3
_shelx_space_group_comment
;
The symmetry employed for this shelxl refinement is uniquely defined
by the following loop, which should always be used as a source of
symmetry information in preference to the above space-group names.
They are only intended as comments.
;
_shelx_estimated_absorpt_t_max 0.982
_shelx_estimated_absorpt_t_min 0.962
_olex2_refinement_description
;
1. Fixed Uiso
 At 1.2 times of:
  All C(H) groups
 At 1.5 times of:
  All C(H,H,H) groups
2. Rigid body (RIGU) restrains
 C20, C19, C21, C3, C14, C18
 with sigma for 1-2 distances of 0.002 and sigma for 1-3 distances of 0.002
3.a Aromatic/amide H refined with riding coordinates:
 C22(H22), C23(H23), C1(H1), C5(H5), C6(H6), C8(H8), C9(H9), C11(H11),
 C12(H12), C13(H13), C15(H15), C16(H16), C17(H17), C18(H18), C21(H21)
3.b Idealised Me refined as rotating group:
 C7(H7A,H7B,H7C)
;
_olex2_submission_special_instructions 'No special instructions were received'

loop_
_space_group_symop_operation_xyz
'x, y, z'
'x+1/2, -y+1/2, -z'
'-x, y+1/2, -z+1/2'
'-x+1/2, -y, z+1/2'

loop_
_atom_site_label
_atom_site_type_symbol
_atom_site_fract_x
_atom_site_fract_y
_atom_site_fract_z
_atom_site_U_iso_or_equiv
_atom_site_adp_type
_atom_site_occupancy
_atom_site_site_symmetry_order
_atom_site_calc_flag
_atom_site_refinement_flags_posn
_atom_site_refinement_flags_adp
_atom_site_refinement_flags_occupancy
_atom_site_disorder_assembly
_atom_site_disorder_group
C22 C -0.2925(5) -0.3908(4) -0.2954(6) 0.0662(15) Uani 1 1 d . . . . .
H22 H -0.317716 -0.430091 -0.356009 0.079 Uiso 1 1 calc R U . . .
N2 N -0.4557(3) -0.3081(2) -0.5568(4) 0.0413(8) Uani 1 1 d . . . . .
C24 C -0.5919(4) -0.3495(2) -0.3669(4) 0.0378(9) Uani 1 1 d . . . . .
C23 C -0.7303(4) -0.4191(2) -0.5263(5) 0.0414(10) Uani 1 1 d . . . . .
H23 H -0.751494 -0.436701 -0.619233 0.050 Uiso 1 1 calc R U . . .
C1 C -0.1552(5) -0.3389(5) -0.1204(6) 0.078(2) Uani 1 1 d . . . . .
H1 H -0.086855 -0.343150 -0.062432 0.094 Uiso 1 1 calc R U . . .
C2 C -0.1890(5) -0.4014(4) -0.2064(8) 0.0797(19) Uani 1 1 d . . . . .
C3 C -0.3558(4) -0.3252(3) -0.2947(5) 0.0542(12) Uani 1 1 d . . . . .
C4 C -0.5413(4) -0.3531(2) -0.6188(4) 0.0371(8) Uani 1 1 d . . . . .
C5 C -0.5357(4) -0.3695(2) -0.7689(5) 0.0462(10) Uani 1 1 d . . . . .
H5 H -0.594030 -0.399730 -0.812333 0.055 Uiso 1 1 calc R U . . .
C6 C -0.4437(5) -0.3407(3) -0.8524(5) 0.0528(12) Uani 1 1 d . . . . .
H6 H -0.438833 -0.351759 -0.952366 0.063 Uiso 1 1 calc R U . . .
C7 C -0.1230(7) -0.4716(5) -0.2116(10) 0.104(3) Uani 1 1 d . . . . .
H7A H -0.080151 -0.478337 -0.120885 0.156 Uiso 1 1 calc R U . . .
H7B H -0.067159 -0.470159 -0.292018 0.156 Uiso 1 1 calc R U . . .
H7C H -0.177686 -0.512801 -0.225376 0.156 Uiso 1 1 calc R U . . .
C8 C -0.3658(4) -0.2795(3) -0.6405(5) 0.0478(10) Uani 1 1 d . . . . .
H8 H -0.308509 -0.248633 -0.596682 0.057 Uiso 1 1 calc R U . . .
C9 C -0.3576(5) -0.2947(3) -0.7863(5) 0.0550(12) Uani 1 1 d . . . . .
H9 H -0.295092 -0.274727 -0.841818 0.066 Uiso 1 1 calc R U . . .
C10 C -0.6265(4) -0.3763(2) -0.5064(4) 0.0360(8) Uani 1 1 d . . . . .
C11 C -0.6635(4) -0.3677(2) -0.2479(5) 0.0438(10) Uani 1 1 d . . . . .
H11 H -0.642150 -0.351407 -0.154136 0.053 Uiso 1 1 calc R U . . .
C12 C -0.7674(4) -0.4102(2) -0.2670(5) 0.0446(10) Uani 1 1 d . . . . .
H12 H -0.814653 -0.422023 -0.185930 0.054 Uiso 1 1 calc R U . . .
C13 C -0.8009(4) -0.4349(2) -0.4052(5) 0.0440(10) Uani 1 1 d . . . . .
H13 H -0.871310 -0.462392 -0.416798 0.053 Uiso 1 1 calc R U . . .
C14 C -0.4816(5) -0.2103(3) -0.3298(5) 0.0578(13) Uani 1 1 d . . . . .
C15 C -0.5564(5) -0.1520(3) -0.3708(7) 0.0644(15) Uani 1 1 d . . . . .
H15 H -0.614296 -0.159873 -0.442798 0.077 Uiso 1 1 calc R U . . .
C16 C -0.5453(6) -0.0803(3) -0.3038(8) 0.0766(19) Uani 1 1 d . . . . .
H16 H -0.594835 -0.040797 -0.333306 0.092 Uiso 1 1 calc R U . . .
C17 C -0.4618(6) -0.0686(4) -0.1953(8) 0.0746(19) Uani 1 1 d . . . . .
H17 H -0.456452 -0.021693 -0.149803 0.090 Uiso 1 1 calc R U . . .
C18 C -0.3858(5) -0.1262(4) -0.1533(6) 0.0674(17) Uani 1 1 d . . . . .
H18 H -0.329684 -0.117914 -0.079282 0.081 Uiso 1 1 calc R U . . .
C19 C -0.3928(5) -0.1976(3) -0.2223(5) 0.0611(12) Uani 1 1 d . . . . .
C20 C -0.3175(5) -0.2632(4) -0.2034(5) 0.0611(12) Uani 1 1 d . . . . .
C21 C -0.2168(6) -0.2726(5) -0.1169(6) 0.0725(17) Uani 1 1 d . . . . .
H21 H -0.191005 -0.233465 -0.056249 0.087 Uiso 1 1 calc R U . . .
B1 B -0.4737(5) -0.2988(3) -0.3829(5) 0.0466(11) Uani 1 1 d . . . . .

loop_
_atom_site_aniso_label
_atom_site_aniso_U_11
_atom_site_aniso_U_22
_atom_site_aniso_U_33
_atom_site_aniso_U_23
_atom_site_aniso_U_13
_atom_site_aniso_U_12
C22 0.049(3) 0.105(5) 0.045(2) 0.008(3) -0.004(2) -0.009(3)
N2 0.0387(19) 0.0449(18) 0.0402(18) 0.0004(14) -0.0048(14) -0.0071(15)
C24 0.040(2) 0.0352(18) 0.0384(19) -0.0009(16) -0.0052(16) -0.0004(15)
C23 0.044(2) 0.035(2) 0.044(2) 0.0021(17) -0.0115(17) -0.0064(16)
C1 0.039(3) 0.150(6) 0.046(3) 0.015(4) -0.004(2) -0.029(4)
C2 0.051(3) 0.127(6) 0.061(3) 0.029(4) -0.007(3) -0.004(3)
C3 0.046(3) 0.077(3) 0.040(2) 0.007(2) -0.0032(19) -0.016(2)
C4 0.044(2) 0.0314(16) 0.0363(19) 0.0003(15) -0.0071(16) -0.0030(16)
C5 0.056(3) 0.045(2) 0.038(2) -0.0026(17) -0.0081(19) -0.006(2)
C6 0.069(3) 0.052(2) 0.037(2) -0.0013(19) -0.001(2) -0.003(2)
C7 0.070(4) 0.132(6) 0.109(6) 0.033(5) 0.014(5) 0.030(4)
C8 0.042(2) 0.055(2) 0.047(2) 0.000(2) -0.0014(19) -0.0144(19)
C9 0.059(3) 0.059(3) 0.047(2) 0.006(2) 0.007(2) -0.015(2)
C10 0.037(2) 0.0373(19) 0.0335(18) 0.0026(15) -0.0093(15) -0.0025(15)
C11 0.042(2) 0.046(2) 0.043(2) -0.0030(18) 0.0013(17) -0.0043(17)
C12 0.038(2) 0.047(2) 0.049(2) 0.0059(19) 0.0044(18) -0.0008(17)
C13 0.036(2) 0.0378(19) 0.058(3) 0.0057(19) -0.0106(19) -0.0059(16)
C14 0.060(3) 0.070(3) 0.043(2) -0.010(2) 0.0143(19) -0.032(2)
C15 0.062(3) 0.050(3) 0.080(4) -0.008(3) 0.017(3) -0.014(2)
C16 0.072(4) 0.070(3) 0.088(4) -0.019(3) 0.043(4) -0.027(3)
C17 0.081(4) 0.067(3) 0.076(4) -0.024(3) 0.039(3) -0.033(3)
C18 0.067(4) 0.090(4) 0.045(2) -0.023(3) 0.020(2) -0.046(3)
C19 0.058(3) 0.082(3) 0.043(2) -0.013(2) 0.018(2) -0.037(2)
C20 0.051(2) 0.104(3) 0.0281(19) -0.006(2) 0.0054(17) -0.041(2)
C21 0.061(3) 0.118(5) 0.039(2) 0.000(3) -0.001(2) -0.036(3)
B1 0.048(3) 0.054(3) 0.037(2) -0.006(2) -0.002(2) -0.015(2)

loop_
_atom_type_symbol
_atom_type_description
_atom_type_scat_dispersion_real
_atom_type_scat_dispersion_imag
_atom_type_scat_source
C C 0.0033 0.0016 'International Tables Vol C Tables 4.2.6.8 and 6.1.1.4'
H H 0.0000 0.0000 'International Tables Vol C Tables 4.2.6.8 and 6.1.1.4'
B B 0.0013 0.0007 'International Tables Vol C Tables 4.2.6.8 and 6.1.1.4'
N N 0.0061 0.0033 'International Tables Vol C Tables 4.2.6.8 and 6.1.1.4'

loop_
_exptl_crystal_face_index_h
_exptl_crystal_face_index_k
_exptl_crystal_face_index_l
_exptl_crystal_face_perp_dist
0.00 1.00 -1.00 0.0470
0.00 -1.00 1.00 0.2200
-1.00 -1.00 0.00 0.2200
1.00 1.00 0.00 0.0840
1.00 0.00 1.00 0.0870
0.00 -1.00 -1.00 0.0760
0.00 -1.00 0.00 0.1450
0.00 1.00 0.00 0.0290
1.00 -1.00 0.00 0.1440
-1.00 1.00 0.00 0.1230
1.00 -1.00 1.00 0.1230
-1.00 1.00 -1.00 0.1290
1.00 1.00 1.00 0.0690
-1.00 -1.00 -1.00 0.1550
1.00 -1.00 -1.00 0.1270
-1.00 1.00 1.00 0.2090

loop_
_geom_angle_atom_site_label_1
_geom_angle_atom_site_label_2
_geom_angle_atom_site_label_3
_geom_angle
_geom_angle_site_symmetry_1
_geom_angle_site_symmetry_3
_geom_angle_publ_flag
C2 C22 H22 118.9 . . ?
C3 C22 H22 118.9 . . ?
C3 C22 C2 122.1(6) . . ?
C4 N2 B1 112.3(3) . . ?
C8 N2 C4 120.3(4) . . ?
C8 N2 B1 127.3(4) . . ?
C10 C24 B1 109.5(4) . . ?
C11 C24 C10 117.8(4) . . ?
C11 C24 B1 132.6(4) . . ?
C10 C23 H23 120.7 . . ?
C13 C23 H23 120.7 . . ?
C13 C23 C10 118.7(4) . . ?
C2 C1 H1 118.1 . . ?
C21 C1 H1 118.1 . . ?
C21 C1 C2 123.8(6) . . ?
C22 C2 C7 120.6(7) . . ?
C1 C2 C22 115.5(6) . . ?
C1 C2 C7 123.9(7) . . ?
C22 C3 C20 120.0(5) . . ?
C22 C3 B1 132.1(5) . . ?
C20 C3 B1 107.9(5) . . ?
N2 C4 C5 119.6(4) . . ?
N2 C4 C10 109.4(3) . . ?
C5 C4 C10 131.0(4) . . ?
C4 C5 H5 120.2 . . ?
C6 C5 C4 119.7(4) . . ?
C6 C5 H5 120.2 . . ?
C5 C6 H6 120.2 . . ?
C5 C6 C9 119.6(4) . . ?
C9 C6 H6 120.2 . . ?
C2 C7 H7A 109.5 . . ?
C2 C7 H7B 109.5 . . ?
C2 C7 H7C 109.5 . . ?
H7A C7 H7B 109.5 . . ?
H7A C7 H7C 109.5 . . ?
H7B C7 H7C 109.5 . . ?
N2 C8 H8 119.2 . . ?
C9 C8 N2 121.6(4) . . ?
C9 C8 H8 119.2 . . ?
C6 C9 H9 120.3 . . ?
C8 C9 C6 119.3(5) . . ?
C8 C9 H9 120.3 . . ?
C24 C10 C4 110.9(3) . . ?
C23 C10 C24 121.8(4) . . ?
C23 C10 C4 127.2(4) . . ?
C24 C11 H11 119.7 . . ?
C24 C11 C12 120.6(4) . . ?
C12 C11 H11 119.7 . . ?
C11 C12 H12 119.7 . . ?
C13 C12 C11 120.7(4) . . ?
C13 C12 H12 119.7 . . ?
C23 C13 C12 120.3(4) . . ?
C23 C13 H13 119.8 . . ?
C12 C13 H13 119.8 . . ?
C15 C14 C19 119.6(5) . . ?
C15 C14 B1 131.9(5) . . ?
C19 C14 B1 108.6(5) . . ?
C14 C15 H15 119.9 . . ?
C14 C15 C16 120.2(6) . . ?
C16 C15 H15 119.9 . . ?
C15 C16 H16 119.9 . . ?
C17 C16 C15 120.2(7) . . ?
C17 C16 H16 119.9 . . ?
C16 C17 H17 119.8 . . ?
C16 C17 C18 120.4(5) . . ?
C18 C17 H17 119.8 . . ?
C17 C18 H18 119.9 . . ?
C17 C18 C19 120.2(6) . . ?
C19 C18 H18 119.9 . . ?
C14 C19 C18 119.3(6) . . ?
C14 C19 C20 111.3(5) . . ?
C18 C19 C20 129.4(5) . . ?
C3 C20 C19 111.8(5) . . ?
C21 C20 C3 118.5(6) . . ?
C21 C20 C19 129.7(5) . . ?
C1 C21 C20 120.1(6) . . ?
C1 C21 H21 120.0 . . ?
C20 C21 H21 120.0 . . ?
N2 B1 C24 97.7(3) . . ?
N2 B1 C3 111.0(4) . . ?
N2 B1 C14 113.3(4) . . ?
C24 B1 C3 117.7(4) . . ?
C24 B1 C14 117.6(4) . . ?
C3 B1 C14 100.1(4) . . ?

loop_
_geom_bond_atom_site_label_1
_geom_bond_atom_site_label_2
_geom_bond_distance
_geom_bond_site_symmetry_2
_geom_bond_publ_flag
C22 H22 0.9300 . ?
C22 C2 1.422(8) . ?
C22 C3 1.359(8) . ?
N2 C4 1.365(5) . ?
N2 C8 1.357(6) . ?
N2 B1 1.600(6) . ?
C24 C10 1.407(5) . ?
C24 C11 1.383(6) . ?
C24 B1 1.603(6) . ?
C23 H23 0.9300 . ?
C23 C10 1.396(6) . ?
C23 C13 1.381(7) . ?
C1 H1 0.9300 . ?
C1 C2 1.405(10) . ?
C1 C21 1.361(11) . ?
C2 C7 1.445(11) . ?
C3 C20 1.441(7) . ?
C3 B1 1.610(7) . ?
C4 C5 1.395(6) . ?
C4 C10 1.455(6) . ?
C5 H5 0.9300 . ?
C5 C6 1.375(7) . ?
C6 H6 0.9300 . ?
C6 C9 1.395(7) . ?
C7 H7A 0.9600 . ?
C7 H7B 0.9600 . ?
C7 H7C 0.9600 . ?
C8 H8 0.9300 . ?
C8 C9 1.355(7) . ?
C9 H9 0.9300 . ?
C11 H11 0.9300 . ?
C11 C12 1.393(6) . ?
C12 H12 0.9300 . ?
C12 C13 1.381(7) . ?
C13 H13 0.9300 . ?
C14 C15 1.379(8) . ?
C14 C19 1.409(7) . ?
C14 B1 1.641(8) . ?
C15 H15 0.9300 . ?
C15 C16 1.413(8) . ?
C16 H16 0.9300 . ?
C16 C17 1.372(10) . ?
C17 H17 0.9300 . ?
C17 C18 1.379(10) . ?
C18 H18 0.9300 . ?
C18 C19 1.413(8) . ?
C19 C20 1.443(9) . ?
C20 C21 1.381(8) . ?
C21 H21 0.9300 . ?

loop_
_geom_torsion_atom_site_label_1
_geom_torsion_atom_site_label_2
_geom_torsion_atom_site_label_3
_geom_torsion_atom_site_label_4
_geom_torsion
_geom_torsion_site_symmetry_1
_geom_torsion_site_symmetry_2
_geom_torsion_site_symmetry_3
_geom_torsion_site_symmetry_4
_geom_torsion_publ_flag
C22 C3 C20 C19 177.5(4) . . . . ?
C22 C3 C20 C21 -0.7(7) . . . . ?
C22 C3 B1 N2 -54.8(7) . . . . ?
C22 C3 B1 C24 56.6(7) . . . . ?
C22 C3 B1 C14 -174.7(5) . . . . ?
N2 C4 C5 C6 0.6(6) . . . . ?
N2 C4 C10 C24 -3.5(5) . . . . ?
N2 C4 C10 C23 176.4(4) . . . . ?
N2 C8 C9 C6 0.3(8) . . . . ?
C24 C11 C12 C13 0.0(6) . . . . ?
C2 C22 C3 C20 1.0(8) . . . . ?
C2 C22 C3 B1 179.8(5) . . . . ?
C2 C1 C21 C20 -1.3(9) . . . . ?
C3 C22 C2 C1 -1.3(8) . . . . ?
C3 C22 C2 C7 -179.2(6) . . . . ?
C3 C20 C21 C1 0.8(7) . . . . ?
C4 N2 C8 C9 -0.4(7) . . . . ?
C4 N2 B1 C24 -0.6(5) . . . . ?
C4 N2 B1 C3 123.0(4) . . . . ?
C4 N2 B1 C14 -125.2(4) . . . . ?
C4 C5 C6 C9 -0.7(7) . . . . ?
C5 C4 C10 C24 176.4(4) . . . . ?
C5 C4 C10 C23 -3.7(7) . . . . ?
C5 C6 C9 C8 0.3(8) . . . . ?
C8 N2 C4 C5 0.0(6) . . . . ?
C8 N2 C4 C10 179.9(4) . . . . ?
C8 N2 B1 C24 -177.9(4) . . . . ?
C8 N2 B1 C3 -54.2(6) . . . . ?
C8 N2 B1 C14 57.5(6) . . . . ?
C10 C24 C11 C12 -1.0(6) . . . . ?
C10 C24 B1 N2 -1.4(5) . . . . ?
C10 C24 B1 C3 -120.2(4) . . . . ?
C10 C24 B1 C14 120.0(4) . . . . ?
C10 C23 C13 C12 -1.5(6) . . . . ?
C10 C4 C5 C6 -179.3(4) . . . . ?
C11 C24 C10 C23 0.8(6) . . . . ?
C11 C24 C10 C4 -179.3(4) . . . . ?
C11 C24 B1 N2 -178.7(4) . . . . ?
C11 C24 B1 C3 62.6(7) . . . . ?
C11 C24 B1 C14 -57.3(7) . . . . ?
C11 C12 C13 C23 1.3(7) . . . . ?
C13 C23 C10 C24 0.4(6) . . . . ?
C13 C23 C10 C4 -179.4(4) . . . . ?
C14 C15 C16 C17 -1.4(8) . . . . ?
C14 C19 C20 C3 -2.4(5) . . . . ?
C14 C19 C20 C21 175.5(5) . . . . ?
C15 C14 C19 C18 3.0(6) . . . . ?
C15 C14 C19 C20 -175.2(4) . . . . ?
C15 C14 B1 N2 56.5(7) . . . . ?
C15 C14 B1 C24 -56.5(7) . . . . ?
C15 C14 B1 C3 174.8(5) . . . . ?
C15 C16 C17 C18 1.7(8) . . . . ?
C16 C17 C18 C19 0.3(8) . . . . ?
C17 C18 C19 C14 -2.7(7) . . . . ?
C17 C18 C19 C20 175.1(5) . . . . ?
C18 C19 C20 C3 179.7(4) . . . . ?
C18 C19 C20 C21 -2.4(8) . . . . ?
C19 C14 C15 C16 -1.0(7) . . . . ?
C19 C14 B1 N2 -124.0(4) . . . . ?
C19 C14 B1 C24 123.1(4) . . . . ?
C19 C14 B1 C3 -5.7(4) . . . . ?
C19 C20 C21 C1 -177.0(5) . . . . ?
C20 C3 B1 N2 124.2(4) . . . . ?
C20 C3 B1 C24 -124.4(4) . . . . ?
C20 C3 B1 C14 4.3(4) . . . . ?
C21 C1 C2 C22 1.5(9) . . . . ?
C21 C1 C2 C7 179.2(6) . . . . ?
B1 N2 C4 C5 -177.5(4) . . . . ?
B1 N2 C4 C10 2.4(5) . . . . ?
B1 N2 C8 C9 176.6(5) . . . . ?
B1 C24 C10 C23 -176.9(4) . . . . ?
B1 C24 C10 C4 3.0(5) . . . . ?
B1 C24 C11 C12 176.0(4) . . . . ?
B1 C3 C20 C19 -1.6(5) . . . . ?
B1 C3 C20 C21 -179.8(4) . . . . ?
B1 C14 C15 C16 178.5(5) . . . . ?
B1 C14 C19 C18 -176.6(4) . . . . ?
B1 C14 C19 C20 5.2(5) . . . . ?
